data_7052283
loop_
_publ_author_name
'Habtu, Michael M.'
'Bourne, Susan A.'
'Koch, Klaus R.'
'Luckay, Robert C.'

_publ_section_title
;
 Competitive bulk liquid membrane transport and solvent extraction of
 some transition and post-transition metal ions using acylthiourea
 ligands as ionophores
;
_journal_issue 8
_journal_name_full 'New Journal of Chemistry'
_journal_page_first 1155
_journal_paper_doi 10.1039/b603802f
_journal_volume 30
_journal_year 2006
_chemical_formula_moiety
;
2(Ag4, 4(C16 H23 O N2 S))
;
_chemical_formula_sum 'C128 H184 Ag8 N16 O8 S8'
_chemical_formula_weight 3194.70
_chemical_name_systematic
;
?
;
_space_group_IT_number 14
_symmetry_cell_setting monoclinic
_symmetry_space_group_name_Hall '-P 2yn'
_symmetry_space_group_name_H-M 'P 1 21/n 1'
_atom_sites_solution_hydrogens geom
_atom_sites_solution_primary direct
_atom_sites_solution_secondary difmap
_audit_creation_method SHELXL-97
_cell_angle_alpha 90.00
_cell_angle_beta 96.34(3)
_cell_angle_gamma 90.00
_cell_formula_units_Z 4
_cell_length_a 17.805(4)
_cell_length_b 21.759(4)
_cell_length_c 36.438(7)
_cell_measurement_reflns_used 15130
_cell_measurement_temperature 193(2)
_cell_measurement_theta_max 25.00
_cell_measurement_theta_min 2.85
_cell_volume 14030(5)
_computing_structure_refinement 'SHELXL-97 (Sheldrick, 1997)'
_diffrn_ambient_temperature 193(2)
_diffrn_measured_fraction_theta_full 0.942
_diffrn_measured_fraction_theta_max 0.942
_diffrn_measurement_device_type KappaCCD
_diffrn_measurement_method '\p and \w scans'
_diffrn_radiation_monochromator graphite
_diffrn_radiation_source 'fine-focus sealed tube'
_diffrn_radiation_type MoK\a
_diffrn_radiation_wavelength 0.71073
_diffrn_reflns_av_R_equivalents 0.0265
_diffrn_reflns_av_sigmaI/netI 0.0581
_diffrn_reflns_limit_h_max 21
_diffrn_reflns_limit_h_min -21
_diffrn_reflns_limit_k_max 25
_diffrn_reflns_limit_k_min -25
_diffrn_reflns_limit_l_max 43
_diffrn_reflns_limit_l_min -43
_diffrn_reflns_number 41998
_diffrn_reflns_theta_full 25.00
_diffrn_reflns_theta_max 25.00
_diffrn_reflns_theta_min 2.85
_exptl_absorpt_coefficient_mu 1.269
_exptl_absorpt_correction_T_max 0.8626
_exptl_absorpt_correction_T_min 0.7421
_exptl_absorpt_correction_type multi-scan
_exptl_absorpt_process_details SADABS
_exptl_crystal_colour colourless
_exptl_crystal_density_diffrn 1.516
_exptl_crystal_density_method 'not measured'
_exptl_crystal_description needle
_exptl_crystal_F_000 6560
_exptl_crystal_size_max 0.25
_exptl_crystal_size_mid 0.20
_exptl_crystal_size_min 0.12
_refine_diff_density_max 0.709
_refine_diff_density_min -0.537
_refine_diff_density_rms 0.103
_refine_ls_extinction_method none
_refine_ls_goodness_of_fit_ref 1.030
_refine_ls_hydrogen_treatment constr
_refine_ls_matrix_type full
_refine_ls_number_parameters 1334
_refine_ls_number_reflns 23275
_refine_ls_number_restraints 0
_refine_ls_restrained_S_all 1.030
_refine_ls_R_factor_all 0.0918
_refine_ls_R_factor_gt 0.0537
_refine_ls_shift/su_max 0.007
_refine_ls_shift/su_mean 0.000
_refine_ls_structure_factor_coef Fsqd
_refine_ls_weighting_details 'calc w=1/[\s^2^(Fo^2^)+(0.0749P)^2^+29.0232P] where P=(Fo^2^+2Fc^2^)/3'
_refine_ls_weighting_scheme calc
_refine_ls_wR_factor_gt 0.1438
_refine_ls_wR_factor_ref 0.1689
_reflns_number_gt 15130
_reflns_number_total 23275
_reflns_threshold_expression >2sigma(I)
_cod_data_source_file b603802f.txt
_cod_data_source_block kagl3a
_cod_original_sg_symbol_Hall '-P 2yn '
_cod_original_sg_symbol_H-M P2(1)/n
_cod_original_formula_sum
;
C128 H184 Ag8 N16 O8 S8
;
_cod_database_code 7052283

loop_
_symmetry_equiv_pos_as_xyz
'x, y, z'
'-x+1/2, y+1/2, -z+1/2'
'-x, -y, -z'
'x-1/2, -y-1/2, z-1/2'

loop_
_atom_site_label
_atom_site_type_symbol
_atom_site_fract_x
_atom_site_fract_y
_atom_site_fract_z
_atom_site_U_iso_or_equiv
_atom_site_adp_type
_atom_site_occupancy
_atom_site_symmetry_multiplicity
_atom_site_calc_flag
_atom_site_refinement_flags
_atom_site_disorder_assembly
_atom_site_disorder_group
C11 C 0.8929(3) 0.4062(3) 0.2190(2) 0.0513(17) Uani 1 1 d . . .
C12 C 0.7648(4) 0.3965(3) 0.2330(2) 0.0463(16) Uani 1 1 d . . .
C13 C 0.7243(4) 0.3649(3) 0.26041(19) 0.0492(16) Uani 1 1 d . . .
C14 C 0.7611(4) 0.3461(4) 0.2940(2) 0.075(2) Uani 1 1 d . . .
H14 H 0.8136 0.3539 0.2994 0.090 Uiso 1 1 calc R . .
C15 C 0.7226(6) 0.3160(5) 0.3198(3) 0.105(3) Uani 1 1 d . . .
H15 H 0.7486 0.3028 0.3426 0.126 Uiso 1 1 calc R . .
C16 C 0.6450(6) 0.3054(5) 0.3118(3) 0.102(3) Uani 1 1 d . . .
H16 H 0.6180 0.2844 0.3290 0.122 Uiso 1 1 calc R . .
C17 C 0.6094(5) 0.3247(4) 0.2800(3) 0.078(2) Uani 1 1 d . . .
H17 H 0.5564 0.3184 0.2750 0.094 Uiso 1 1 calc R . .
C18 C 0.6479(4) 0.3540(3) 0.2537(2) 0.0612(19) Uani 1 1 d . . .
H18 H 0.6212 0.3666 0.2309 0.073 Uiso 1 1 calc R . .
C19 C 1.0266(4) 0.4367(3) 0.2138(2) 0.0631(19) Uiso 1 1 d . . .
C21 C 0.7641(5) 0.4424(4) 0.0626(2) 0.083(3) Uani 1 1 d . . .
C22 C 0.8440(4) 0.3562(4) 0.0704(2) 0.0621(19) Uani 1 1 d . . .
C23 C 0.9241(4) 0.3418(3) 0.08247(19) 0.0581(18) Uani 1 1 d . A .
C24 C 0.9434(4) 0.2839(4) 0.0936(2) 0.066(2) Uani 1 1 d . . .
H24 H 0.9052 0.2535 0.0941 0.079 Uiso 1 1 calc R A .
C25 C 1.0181(5) 0.2685(5) 0.1044(2) 0.087(3) Uani 1 1 d . A .
H25 H 1.0301 0.2276 0.1121 0.104 Uiso 1 1 calc R . .
C26 C 1.0727(5) 0.3090(6) 0.1043(3) 0.095(3) Uani 1 1 d . . .
H26 H 1.1235 0.2974 0.1118 0.114 Uiso 1 1 calc R A .
C27 C 1.0564(5) 0.3672(6) 0.0935(3) 0.104(4) Uani 1 1 d . A .
H27 H 1.0961 0.3963 0.0935 0.124 Uiso 1 1 calc R . .
C28 C 0.9802(5) 0.3861(4) 0.0820(2) 0.087(3) Uani 1 1 d . . .
H28 H 0.9687 0.4270 0.0744 0.104 Uiso 1 1 calc R A .
C31 C 0.5174(4) 0.2537(3) 0.10568(19) 0.0518(16) Uani 1 1 d . . .
C32 C 0.5391(4) 0.3509(3) 0.1354(2) 0.0497(16) Uani 1 1 d . . .
C33 C 0.5229(3) 0.4169(3) 0.1290(2) 0.0513(17) Uani 1 1 d . . .
C34 C 0.4786(4) 0.4364(3) 0.0980(2) 0.075(2) Uani 1 1 d . . .
H34 H 0.4573 0.4072 0.0805 0.090 Uiso 1 1 calc R . .
C35 C 0.4648(6) 0.4976(5) 0.0921(3) 0.109(3) Uani 1 1 d . . .
H35 H 0.4340 0.5109 0.0706 0.131 Uiso 1 1 calc R . .
C36 C 0.4972(6) 0.5410(4) 0.1184(3) 0.110(3) Uani 1 1 d . . .
H36 H 0.4870 0.5837 0.1153 0.131 Uiso 1 1 calc R . .
C37 C 0.5419(5) 0.5207(4) 0.1476(3) 0.094(3) Uani 1 1 d . . .
H37 H 0.5650 0.5495 0.1648 0.113 Uiso 1 1 calc R . .
C38 C 0.5556(4) 0.4594(3) 0.1533(2) 0.070(2) Uani 1 1 d . . .
H38 H 0.5881 0.4464 0.1743 0.084 Uiso 1 1 calc R . .
C39 C 0.3810(4) 0.2378(4) 0.1033(2) 0.074(2) Uiso 1 1 d . . .
C41 C 0.7718(3) 0.1349(3) 0.19761(18) 0.0432(15) Uani 1 1 d . A .
C42 C 0.7821(3) 0.1513(3) 0.13362(18) 0.0437(15) Uani 1 1 d . A .
C43 C 0.7529(3) 0.1246(3) 0.09628(17) 0.0429(15) Uani 1 1 d . . .
C44 C 0.7664(4) 0.1541(3) 0.06458(19) 0.0530(17) Uani 1 1 d . . .
H44 H 0.7942 0.1915 0.0660 0.064 Uiso 1 1 calc R . .
C45 C 0.7401(4) 0.1305(3) 0.0306(2) 0.065(2) Uani 1 1 d . . .
H45 H 0.7494 0.1516 0.0087 0.078 Uiso 1 1 calc R . .
C46 C 0.7001(4) 0.0757(4) 0.0282(2) 0.070(2) Uani 1 1 d . . .
H46 H 0.6830 0.0588 0.0047 0.084 Uiso 1 1 calc R . .
C47 C 0.6852(4) 0.0461(3) 0.0598(2) 0.066(2) Uani 1 1 d . . .
H47 H 0.6564 0.0092 0.0582 0.079 Uiso 1 1 calc R . .
C48 C 0.7122(3) 0.0699(3) 0.09401(19) 0.0516(16) Uani 1 1 d . . .
H48 H 0.7028 0.0489 0.1159 0.062 Uiso 1 1 calc R . .
C49 C 0.7957(4) 0.0257(3) 0.21135(19) 0.0583(18) Uiso 1 1 d . D .
C51 C 1.4858(3) 0.4525(3) 0.38887(17) 0.0501(16) Uani 1 1 d . . .
C52 C 1.4596(3) 0.3583(3) 0.35660(19) 0.0494(16) Uani 1 1 d . . .
C53 C 1.4784(4) 0.2911(3) 0.36160(19) 0.0539(17) Uani 1 1 d . . .
C54 C 1.4433(4) 0.2499(3) 0.3367(2) 0.070(2) Uani 1 1 d . . .
H54 H 1.4072 0.2633 0.3172 0.084 Uiso 1 1 calc R . .
C55 C 1.4621(5) 0.1887(4) 0.3408(3) 0.092(3) Uani 1 1 d . . .
H55 H 1.4395 0.1596 0.3236 0.111 Uiso 1 1 calc R . .
C56 C 1.5125(5) 0.1694(4) 0.3693(3) 0.092(3) Uani 1 1 d . . .
H56 H 1.5243 0.1269 0.3718 0.110 Uiso 1 1 calc R . .
C57 C 1.5461(5) 0.2102(4) 0.3939(2) 0.083(2) Uani 1 1 d . . .
H57 H 1.5816 0.1967 0.4137 0.099 Uiso 1 1 calc R . .
C58 C 1.5284(4) 0.2707(4) 0.3902(2) 0.0644(19) Uani 1 1 d . . .
H58 H 1.5511 0.2993 0.4077 0.077 Uiso 1 1 calc R . .
C59 C 1.6225(4) 0.4633(4) 0.3948(2) 0.076(2) Uiso 1 1 d . . .
C61 C 1.2314(3) 0.5775(3) 0.2967(2) 0.0514(17) Uani 1 1 d . . .
C62 C 1.2196(3) 0.5630(3) 0.35989(18) 0.0462(15) Uani 1 1 d . . .
C63 C 1.2553(3) 0.5844(3) 0.39621(19) 0.0508(16) Uani 1 1 d . . .
C64 C 1.2453(4) 0.5503(3) 0.4276(2) 0.0567(18) Uani 1 1 d . . .
H64 H 1.2127 0.5156 0.4257 0.068 Uiso 1 1 calc R . .
C65 C 1.2827(4) 0.5670(4) 0.4614(2) 0.071(2) Uani 1 1 d . . .
H65 H 1.2775 0.5425 0.4826 0.086 Uiso 1 1 calc R . .
C66 C 1.3273(4) 0.6186(4) 0.4646(2) 0.074(2) Uani 1 1 d . . .
H66 H 1.3518 0.6305 0.4880 0.089 Uiso 1 1 calc R . .
C67 C 1.3363(4) 0.6529(3) 0.4339(2) 0.069(2) Uani 1 1 d . . .
H67 H 1.3675 0.6884 0.4360 0.083 Uiso 1 1 calc R . .
C68 C 1.3006(4) 0.6361(3) 0.4004(2) 0.0569(18) Uani 1 1 d . . .
H68 H 1.3069 0.6605 0.3794 0.068 Uiso 1 1 calc R . .
C71 C 1.0998(4) 0.3143(3) 0.27395(19) 0.0508(16) Uani 1 1 d . . .
C72 C 1.2289(4) 0.3206(3) 0.26036(19) 0.0448(15) Uani 1 1 d . . .
C73 C 1.2700(4) 0.3482(3) 0.23137(19) 0.0488(16) Uani 1 1 d . . .
C74 C 1.3464(4) 0.3610(3) 0.2390(2) 0.0593(18) Uani 1 1 d . . .
H74 H 1.3713 0.3529 0.2630 0.071 Uiso 1 1 calc R . .
C75 C 1.3864(5) 0.3852(4) 0.2123(3) 0.076(2) Uani 1 1 d . . .
H75 H 1.4388 0.3937 0.2180 0.091 Uiso 1 1 calc R . .
C76 C 1.3526(5) 0.3970(4) 0.1788(3) 0.092(3) Uani 1 1 d . . .
H76 H 1.3813 0.4134 0.1606 0.111 Uiso 1 1 calc R . .
C77 C 1.2773(6) 0.3858(5) 0.1699(3) 0.107(3) Uani 1 1 d . . .
H77 H 1.2533 0.3952 0.1460 0.129 Uiso 1 1 calc R . .
C78 C 1.2366(4) 0.3607(4) 0.1964(2) 0.074(2) Uani 1 1 d . . .
H78 H 1.1844 0.3519 0.1902 0.088 Uiso 1 1 calc R . .
C79 C 1.0320(4) 0.2547(3) 0.2237(2) 0.0625(19) Uiso 1 1 d . . .
C81 C 1.2339(5) 0.2730(3) 0.4327(2) 0.065(2) Uani 1 1 d . H .
C82 C 1.1534(4) 0.3616(3) 0.42401(19) 0.0618(19) Uani 1 1 d . . .
C83 C 1.0714(4) 0.3777(4) 0.4128(2) 0.069(2) Uani 1 1 d . . .
C84 C 1.0509(5) 0.4350(4) 0.4018(2) 0.079(2) Uani 1 1 d . . .
H84 H 1.0886 0.4656 0.4008 0.095 Uiso 1 1 calc R . .
C85 C 0.9760(5) 0.4502(5) 0.3921(3) 0.098(3) Uani 1 1 d . . .
H85 H 0.9636 0.4919 0.3867 0.118 Uiso 1 1 calc R . .
C86 C 0.9202(6) 0.4087(6) 0.3901(4) 0.121(4) Uani 1 1 d . . .
H86 H 0.8696 0.4196 0.3816 0.146 Uiso 1 1 calc R . .
C87 C 0.9386(5) 0.3515(6) 0.4005(4) 0.132(5) Uani 1 1 d . . .
H87 H 0.8998 0.3214 0.3998 0.159 Uiso 1 1 calc R . .
C88 C 1.0146(5) 0.3335(4) 0.4127(3) 0.102(3) Uani 1 1 d . . .
H88 H 1.0260 0.2925 0.4205 0.122 Uiso 1 1 calc R . .
C110 C 1.0277(4) 0.4868(3) 0.1837(2) 0.072(2) Uiso 1 1 d . . .
C111 C 1.1025(5) 0.4803(4) 0.1655(3) 0.090(3) Uiso 1 1 d . . .
C112 C 1.1033(6) 0.5249(5) 0.1327(3) 0.116(3) Uiso 1 1 d . . .
C113 C 0.9603(4) 0.4650(3) 0.2697(2) 0.070(2) Uiso 1 1 d . . .
C114 C 0.9957(4) 0.5294(3) 0.2714(2) 0.069(2) Uiso 1 1 d . . .
C115 C 0.9944(4) 0.5540(4) 0.3106(2) 0.076(2) Uiso 1 1 d . . .
C116 C 0.9145(5) 0.5700(4) 0.3200(3) 0.089(3) Uiso 1 1 d . . .
N22A N 0.7429(9) 0.4835(8) 0.0348(5) 0.097(5) Uiso 0.566(15) 1 d P A 1
29A C 0.8431(16) 0.5289(13) 0.0290(8) 0.161(11) Uiso 0.566(15) 1 d P A 1
210A C 0.8128(13) 0.4879(10) -0.0098(7) 0.126(8) Uiso 0.566(15) 1 d P A 1
211A C 0.742(2) 0.4998(19) -0.0357(13) 0.267(19) Uiso 0.566(15) 1 d P A 1
212A C 0.747(3) 0.497(2) -0.0769(15) 0.32(3) Uiso 0.566(15) 1 d P A 1
N22B N 0.7620(10) 0.5007(9) 0.0469(5) 0.078(6) Uiso 0.434(15) 1 d P A 2
29B C 0.8126(11) 0.5130(9) 0.0158(6) 0.067(6) Uiso 0.434(15) 1 d P A 2
210B C 0.8543(13) 0.5180(10) -0.00105(7) 0.126(8) Uiso 0.434(15) 1 d P A 2
211B C 0.896(3) 0.523(2) -0.0137(14) 0.26(2) Uiso 0.434(15) 1 d P A 2
212B C 0.984(3) 0.521(2) 0.0088(15) 0.24(2) Uiso 0.434(15) 1 d P . 2
C213 C 0.6805(7) 0.5350(6) 0.0379(4) 0.144(4) Uiso 1 1 d . . .
C214 C 0.7042(10) 0.5888(8) 0.0687(5) 0.182(6) Uiso 1 1 d . A .
C216 C 0.688(3) 0.688(2) 0.0844(12) 0.47(2) Uiso 1 1 d . . .
215A C 0.635(3) 0.639(3) 0.0501(15) 0.43(3) Uiso 0.76(3) 1 d P A 1
215B C 0.744(3) 0.644(2) 0.0727(13) 0.12(2) Uiso 0.24(3) 1 d P A 2
C310 C 0.3452(5) 0.2642(4) 0.0647(3) 0.096(3) Uiso 1 1 d . B .
C311 C 0.2743(6) 0.2999(5) 0.0719(3) 0.110(3) Uiso 1 1 d . . .
312A C 0.266(5) 0.369(4) 0.058(2) 0.21(4) Uiso 0.23(3) 1 d P B 1
312B C 0.2335(9) 0.3164(8) 0.0335(5) 0.132(8) Uiso 0.77(3) 1 d P B 2
C313 C 0.4657(5) 0.1502(4) 0.0902(3) 0.086(2) Uiso 1 1 d . . .
314A C 0.4799(11) 0.1517(9) 0.0361(6) 0.108(7) Uiso 0.69(5) 1 d P C 1
314B C 0.4459(9) 0.1418(7) 0.0510(5) 0.085(6) Uiso 0.31(5) 1 d P C 2
C315 C 0.4643(9) 0.0770(8) 0.0351(5) 0.174(5) Uiso 1 1 d . . .
316A C 0.4619(18) 0.0809(12) -0.0079(7) 0.152(11) Uiso 0.69(5) 1 d P C 1
316B C 0.419(3) 0.060(2) 0.0011(13) 0.13(2) Uiso 0.31(5) 1 d P C 2
C410 C 0.8747(4) 0.0106(3) 0.2017(2) 0.067(2) Uiso 1 1 d . . .
C411 C 0.9375(5) 0.0181(4) 0.2340(2) 0.077(2) Uiso 1 1 d . . .
C412 C 1.0160(6) -0.0027(5) 0.2222(3) 0.105(3) Uiso 1 1 d . . .
413A C 0.7747(15) 0.1030(10) 0.2623(7) 0.026(7) Uiso 0.30(2) 1 d P D 1
414A C 0.6833(18) 0.1069(14) 0.2693(8) 0.070(9) Uiso 0.30(2) 1 d P D 1
415A C 0.693(2) 0.115(2) 0.3126(11) 0.112(15) Uiso 0.30(2) 1 d P D 1
416A C 0.704(4) 0.056(3) 0.347(2) 0.21(3) Uiso 0.30(2) 1 d P D 1
413B C 0.7960(8) 0.0993(6) 0.2632(4) 0.057(5) Uiso 0.70(2) 1 d P D 2
414B C 0.7168(6) 0.0836(5) 0.2770(3) 0.047(3) Uiso 0.70(2) 1 d P D 2
415B C 0.7283(8) 0.0831(6) 0.3205(4) 0.078(4) Uiso 0.70(2) 1 d P D 2
416B C 0.6556(10) 0.0668(7) 0.3348(5) 0.104(6) Uiso 0.70(2) 1 d P D 2
C510 C 1.6511(4) 0.4230(4) 0.4283(2) 0.075(2) Uiso 1 1 d . E .
C511 C 1.7175(6) 0.3840(5) 0.4166(3) 0.114(3) Uiso 1 1 d . . .
C513 C 1.5422(4) 0.5509(3) 0.4139(2) 0.068(2) Uiso 1 1 d . . .
512A C 1.7455(11) 0.3327(11) 0.4513(9) 0.108(8) Uiso 0.64(7) 1 d P E 1
514A C 1.5473(13) 0.5517(6) 0.4568(3) 0.051(6) Uiso 0.64(7) 1 d P E 1
512B C 1.742(2) 0.346(2) 0.4369(17) 0.108(14) Uiso 0.36(7) 1 d P E 2
514B C 1.578(3) 0.5419(16) 0.4561(8) 0.082(11) Uiso 0.36(7) 1 d P E 2
C515 C 1.5460(5) 0.6132(4) 0.4731(2) 0.083(2) Uiso 1 1 d . . .
516A C 1.573(3) 0.6029(13) 0.5159(6) 0.088(10) Uiso 0.48(7) 1 d P E 1
516B C 1.540(2) 0.6156(11) 0.5168(5) 0.075(9) Uiso 0.52(7) 1 d P E 2
C69 C 1.2105(4) 0.6120(3) 0.2307(2) 0.071(2) Uiso 1 1 d . . .
610A C 1.3041(16) 0.6126(12) 0.2183(7) 0.121(8) Uiso 0.57(4) 1 d P F 1
611A C 1.2639(12) 0.6238(9) 0.1712(6) 0.096(7) Uiso 0.57(4) 1 d P F 1
612A C 1.3400(15) 0.6425(10) 0.1551(6) 0.124(10) Uiso 0.57(4) 1 d P F 1
610B C 1.2789(11) 0.6300(8) 0.2147(5) 0.043(6) Uiso 0.43(4) 1 d P F 2
611B C 1.277(3) 0.645(2) 0.1471(15) 0.192(18) Uiso 0.43(4) 1 d P F 2
612B C 1.305(2) 0.5896(19) 0.1737(9) 0.149(16) Uiso 0.43(4) 1 d P F 2
C613 C 1.2090(4) 0.6869(3) 0.2841(2) 0.067(2) Uiso 1 1 d . . .
C614 C 1.1328(4) 0.7027(4) 0.2984(2) 0.074(2) Uiso 1 1 d . F .
C615 C 1.0653(5) 0.6990(4) 0.2688(2) 0.082(2) Uiso 1 1 d . . .
616B C 0.981(3) 0.7134(19) 0.2783(19) 0.083(12) Uiso 0.44(13) 1 d P F 1
616A C 0.997(2) 0.7235(14) 0.2897(14) 0.077(10) Uiso 0.56(13) 1 d P F 2
710A C 1.0736(7) 0.1987(6) 0.2239(4) 0.057(5) Uiso 0.532(16) 1 d P G 1
711A C 1.0760(10) 0.1726(9) 0.1848(5) 0.082(5) Uiso 0.532(16) 1 d P G 1
712A C 0.9968(14) 0.1592(11) 0.1688(8) 0.110(9) Uiso 0.532(16) 1 d P G 1
710B C 1.0023(8) 0.1844(7) 0.2241(4) 0.061(5) Uiso 0.468(16) 1 d P G 2
711B C 0.9986(11) 0.1531(9) 0.1840(7) 0.066(6) Uiso 0.468(16) 1 d P G 2
712B C 1.0807(11) 0.1403(11) 0.1781(6) 0.080(6) Uiso 0.468(16) 1 d P G 2
C713 C 0.9676(4) 0.2825(3) 0.2796(2) 0.0610(18) Uiso 1 1 d . . .
714A C 0.9436(10) 0.2162(8) 0.2873(6) 0.096(6) Uiso 0.534(11) 1 d P G 1
715A C 0.9982(11) 0.1844(10) 0.3125(6) 0.111(7) Uiso 0.534(11) 1 d P G 1
716A C 1.0033(13) 0.2055(11) 0.3541(7) 0.144(9) Uiso 0.534(11) 1 d P G 1
714B C 0.9676(9) 0.2280(7) 0.3094(5) 0.055(4) Uiso 0.466(11) 1 d P G 2
715B C 0.8972(9) 0.2332(8) 0.3277(5) 0.075(5) Uiso 0.466(11) 1 d P G 2
716B C 0.8988(12) 0.1910(10) 0.3603(7) 0.113(8) Uiso 0.466(11) 1 d P G 2
89A C 1.2027(10) 0.2065(9) 0.4812(5) 0.042(5) Uiso 0.39(2) 1 d P H 1
810A C 1.1457(13) 0.1541(11) 0.4641(6) 0.066(7) Uiso 0.39(2) 1 d P H 1
811A C 1.0892(10) 0.1432(10) 0.4944(5) 0.054(6) Uiso 0.39(2) 1 d P H 1
812A C 1.019(2) 0.125(2) 0.4945(11) 0.179(18) Uiso 0.39(2) 1 d P H 1
89B C 1.1837(9) 0.2287(8) 0.4868(4) 0.071(4) Uiso 0.61(2) 1 d P H 2
810B C 1.1300(9) 0.1746(9) 0.4711(5) 0.079(5) Uiso 0.61(2) 1 d P H 2
811B C 1.0674(14) 0.1744(14) 0.5029(6) 0.117(7) Uiso 0.61(2) 1 d P H 2
812B C 1.0251(13) 0.2045(11) 0.4997(6) 0.139(9) Uiso 0.61(2) 1 d P H 2
813A C 1.3223(13) 0.1779(12) 0.4480(8) 0.089(8) Uiso 0.45(3) 1 d P H 1
814A C 1.3773(11) 0.2343(12) 0.4846(6) 0.071(7) Uiso 0.45(3) 1 d P H 1
815A C 1.4523(19) 0.1603(19) 0.4691(11) 0.153(13) Uiso 0.45(3) 1 d P H 1
816A C 1.5235(11) 0.2277(12) 0.4991(6) 0.075(7) Uiso 0.45(3) 1 d P H 1
813B C 1.3112(7) 0.1938(6) 0.4628(4) 0.043(4) Uiso 0.55(3) 1 d P H 2
814B C 1.3873(11) 0.2112(11) 0.4775(6) 0.085(6) Uiso 0.55(3) 1 d P H 2
815B C 1.4489(9) 0.1843(8) 0.4834(5) 0.066(5) Uiso 0.55(3) 1 d P H 2
816B C 1.5274(12) 0.1955(13) 0.4964(6) 0.106(7) Uiso 0.55(3) 1 d P H 2
Ag1 Ag 0.82399(3) 0.27685(2) 0.178506(15) 0.05267(16) Uani 1 1 d . A .
Ag2 Ag 0.76579(3) 0.40072(2) 0.148161(16) 0.06385(17) Uani 1 1 d . . .
Ag3 Ag 0.68314(3) 0.31468(3) 0.092705(16) 0.06247(17) Uani 1 1 d . A .
Ag4 Ag 0.65960(3) 0.25025(2) 0.166290(15) 0.05560(16) Uani 1 1 d . . .
Ag5 Ag 1.31499(3) 0.39737(2) 0.402255(15) 0.05876(17) Uani 1 1 d . H .
Ag6 Ag 1.33868(3) 0.46154(2) 0.329054(15) 0.05543(16) Uani 1 1 d . . .
Ag7 Ag 1.17281(3) 0.44026(2) 0.316026(16) 0.05576(16) Uani 1 1 d . . .
Ag8 Ag 1.22647(3) 0.31516(2) 0.345502(15) 0.05857(16) Uani 1 1 d . H .
N11 N 0.8400(3) 0.3987(2) 0.24106(16) 0.0554(14) Uani 1 1 d . . .
N12 N 0.9560(3) 0.4376(2) 0.23173(17) 0.0614(16) Uani 1 1 d . . .
N21 N 0.8288(4) 0.4152(3) 0.0626(2) 0.084(2) Uani 1 1 d . A .
N31 N 0.5025(3) 0.3123(3) 0.11120(16) 0.0562(15) Uani 1 1 d . . .
N32 N 0.4592(3) 0.2149(3) 0.09992(16) 0.0601(15) Uani 1 1 d . C .
N41 N 0.7682(3) 0.1177(2) 0.16293(15) 0.0465(13) Uani 1 1 d . . .
N42 N 0.7873(3) 0.0907(2) 0.22303(14) 0.0469(13) Uani 1 1 d . . .
N51 N 1.4992(3) 0.3953(3) 0.38104(15) 0.0566(14) Uani 1 1 d . . .
N52 N 1.5464(3) 0.4888(3) 0.39833(15) 0.0575(15) Uani 1 1 d . E .
N61 N 1.2377(3) 0.5942(2) 0.33128(16) 0.0526(14) Uani 1 1 d . . .
N62 N 1.2147(3) 0.6221(3) 0.27145(15) 0.0578(15) Uani 1 1 d . F .
N71 N 1.1525(3) 0.3204(2) 0.25197(15) 0.0517(13) Uani 1 1 d . . .
N72 N 1.0369(3) 0.2835(2) 0.26053(16) 0.0548(14) Uani 1 1 d . G .
N81 N 1.1677(4) 0.3018(3) 0.43061(17) 0.0658(16) Uani 1 1 d . . .
N82 N 1.2481(4) 0.2289(3) 0.45749(18) 0.079(2) Uani 1 1 d . . .
O11 O 0.7282(2) 0.4213(2) 0.20576(14) 0.0580(12) Uani 1 1 d . A .
O21 O 0.7981(3) 0.3126(2) 0.06647(14) 0.0668(13) Uani 1 1 d . A .
O31 O 0.5817(3) 0.33552(19) 0.16311(14) 0.0602(12) Uani 1 1 d . A .
O41 O 0.8213(2) 0.19855(19) 0.13359(12) 0.0583(12) Uani 1 1 d . . .
O51 O 1.4148(3) 0.3742(2) 0.32982(13) 0.0614(12) Uani 1 1 d . . .
O61 O 1.1725(2) 0.5205(2) 0.35901(12) 0.0580(12) Uani 1 1 d . . .
O71 O 1.2635(2) 0.2960(2) 0.28739(13) 0.0546(11) Uani 1 1 d . . .
O81 O 1.2003(3) 0.4033(2) 0.42798(14) 0.0679(14) Uani 1 1 d . . .
S1 S 0.89344(9) 0.37112(7) 0.17482(5) 0.0551(4) Uani 1 1 d . A .
S2 S 0.69175(11) 0.42852(9) 0.09157(6) 0.0668(5) Uani 1 1 d . A .
S3 S 0.60766(9) 0.22444(8) 0.10126(5) 0.0576(5) Uani 1 1 d . A .
S4 S 0.74983(9) 0.20850(7) 0.21452(5) 0.0479(4) Uani 1 1 d . A .
S5 S 1.39599(9) 0.48449(8) 0.39317(5) 0.0543(4) Uani 1 1 d . . .
S6 S 1.25120(10) 0.50360(8) 0.27946(5) 0.0537(4) Uani 1 1 d . . .
S7 S 1.10006(9) 0.34761(8) 0.31851(5) 0.0539(4) Uani 1 1 d . . .
S8 S 1.30187(10) 0.28381(8) 0.40108(5) 0.0605(5) Uani 1 1 d . . .

loop_
_atom_site_aniso_label
_atom_site_aniso_U_11
_atom_site_aniso_U_22
_atom_site_aniso_U_33
_atom_site_aniso_U_23
_atom_site_aniso_U_13
_atom_site_aniso_U_12
C11 0.042(4) 0.038(3) 0.073(5) -0.003(3) -0.001(4) -0.002(3)
C12 0.049(4) 0.034(3) 0.057(5) -0.018(3) 0.010(4) -0.005(3)
C13 0.053(4) 0.051(4) 0.046(4) -0.014(3) 0.015(3) 0.001(3)
C14 0.058(5) 0.105(6) 0.066(6) -0.005(5) 0.017(4) 0.009(4)
C15 0.096(7) 0.161(10) 0.063(6) 0.024(6) 0.026(6) 0.016(7)
C16 0.108(8) 0.119(8) 0.084(8) 0.018(6) 0.043(6) -0.009(6)
C17 0.063(5) 0.088(6) 0.088(7) -0.015(5) 0.025(5) -0.014(4)
C18 0.056(4) 0.063(4) 0.066(5) -0.012(4) 0.010(4) -0.020(3)
C21 0.105(7) 0.075(5) 0.071(6) 0.039(5) 0.016(5) 0.004(5)
C22 0.068(5) 0.067(5) 0.057(5) -0.003(4) 0.029(4) -0.003(4)
C23 0.058(4) 0.070(5) 0.050(5) -0.006(4) 0.019(4) -0.004(4)
C24 0.056(5) 0.083(6) 0.063(5) -0.002(4) 0.024(4) 0.000(4)
C25 0.064(6) 0.118(7) 0.082(7) -0.001(5) 0.023(5) -0.007(5)
C26 0.073(6) 0.129(9) 0.085(7) -0.025(7) 0.015(5) 0.013(7)
C27 0.065(6) 0.145(10) 0.106(8) -0.063(7) 0.036(6) -0.049(6)
C28 0.086(6) 0.088(6) 0.092(7) -0.031(5) 0.032(5) -0.023(5)
C31 0.048(4) 0.052(4) 0.054(4) 0.002(3) 0.001(3) 0.001(3)
C32 0.040(4) 0.051(4) 0.059(5) -0.005(4) 0.007(4) 0.000(3)
C33 0.040(4) 0.054(4) 0.062(5) 0.008(4) 0.011(3) 0.012(3)
C34 0.077(5) 0.055(5) 0.093(7) 0.006(4) 0.004(5) 0.016(4)
C35 0.099(7) 0.096(8) 0.127(9) 0.034(7) -0.011(6) 0.024(6)
C36 0.128(9) 0.057(5) 0.140(10) 0.011(6) -0.003(8) 0.021(6)
C37 0.105(7) 0.063(6) 0.111(8) -0.006(5) -0.003(6) 0.009(5)
C38 0.073(5) 0.044(4) 0.091(6) -0.008(4) 0.003(4) 0.007(4)
C41 0.040(3) 0.039(3) 0.049(4) 0.003(3) -0.002(3) -0.003(3)
C42 0.038(3) 0.040(3) 0.053(4) -0.004(3) 0.005(3) 0.006(3)
C43 0.040(3) 0.041(3) 0.047(4) -0.002(3) 0.001(3) 0.011(3)
C44 0.065(4) 0.046(4) 0.050(5) -0.002(3) 0.014(4) 0.002(3)
C45 0.076(5) 0.070(5) 0.049(5) 0.009(4) 0.003(4) 0.009(4)
C46 0.082(5) 0.069(5) 0.055(5) -0.011(4) -0.003(4) 0.024(4)
C47 0.076(5) 0.055(4) 0.063(5) -0.011(4) -0.008(4) -0.002(4)
C48 0.055(4) 0.049(4) 0.050(4) 0.001(3) 0.001(3) 0.003(3)
C51 0.044(4) 0.069(5) 0.035(4) 0.004(3) -0.003(3) -0.010(3)
C52 0.037(4) 0.067(4) 0.044(4) -0.001(3) 0.003(3) -0.007(3)
C53 0.043(4) 0.070(5) 0.048(4) -0.005(4) 0.008(3) 0.000(3)
C54 0.066(5) 0.071(5) 0.067(5) -0.007(4) -0.013(4) 0.003(4)
C55 0.108(7) 0.069(6) 0.093(7) -0.011(5) -0.021(6) 0.008(5)
C56 0.115(7) 0.069(5) 0.089(7) 0.012(5) 0.002(6) 0.023(5)
C57 0.085(6) 0.085(6) 0.074(6) 0.005(5) -0.010(5) 0.012(5)
C58 0.056(4) 0.080(6) 0.056(5) -0.003(4) 0.000(4) 0.001(4)
C61 0.044(4) 0.050(4) 0.056(5) 0.016(4) -0.011(3) -0.012(3)
C62 0.047(4) 0.042(4) 0.047(4) -0.002(3) -0.004(3) 0.000(3)
C63 0.047(4) 0.046(4) 0.059(5) -0.007(3) 0.009(3) 0.002(3)
C64 0.058(4) 0.062(4) 0.052(5) -0.007(4) 0.010(4) -0.005(3)
C65 0.069(5) 0.092(6) 0.053(5) -0.004(4) 0.004(4) -0.006(4)
C66 0.073(5) 0.089(6) 0.058(5) -0.010(4) -0.009(4) -0.015(5)
C67 0.073(5) 0.063(5) 0.068(6) 0.000(4) -0.006(4) -0.023(4)
C68 0.063(4) 0.049(4) 0.058(5) -0.001(3) 0.003(4) -0.008(3)
C71 0.047(4) 0.052(4) 0.052(4) -0.001(3) 0.001(3) -0.014(3)
C72 0.046(4) 0.045(4) 0.043(4) -0.012(3) 0.006(3) -0.008(3)
C73 0.050(4) 0.046(4) 0.049(4) -0.008(3) 0.002(3) 0.002(3)
C74 0.057(4) 0.059(4) 0.062(5) -0.013(4) 0.008(4) -0.008(3)
C75 0.072(5) 0.086(6) 0.074(6) -0.009(5) 0.026(5) -0.017(4)
C76 0.077(6) 0.121(8) 0.087(8) 0.027(6) 0.044(6) 0.007(5)
C77 0.091(7) 0.165(10) 0.068(7) 0.044(6) 0.019(5) 0.020(7)
C78 0.058(5) 0.100(6) 0.064(6) 0.012(5) 0.014(4) 0.013(4)
C81 0.072(5) 0.066(5) 0.054(5) 0.005(4) -0.003(4) -0.027(4)
C82 0.075(5) 0.065(5) 0.051(5) -0.002(4) 0.032(4) -0.012(4)
C83 0.059(5) 0.080(6) 0.074(6) -0.015(4) 0.031(4) -0.019(4)
C84 0.069(6) 0.077(6) 0.097(7) -0.003(5) 0.034(5) -0.009(4)
C85 0.072(6) 0.104(7) 0.126(9) -0.001(6) 0.042(6) 0.006(6)
C86 0.081(7) 0.103(8) 0.185(13) -0.018(8) 0.034(7) 0.009(7)
C87 0.052(6) 0.145(11) 0.204(14) -0.039(10) 0.038(7) -0.021(6)
C88 0.078(6) 0.083(6) 0.150(10) -0.022(6) 0.038(6) -0.009(5)
Ag1 0.0455(3) 0.0400(3) 0.0716(4) -0.0032(2) 0.0025(3) -0.0056(2)
Ag2 0.0720(4) 0.0544(3) 0.0643(4) 0.0014(3) 0.0033(3) 0.0026(3)
Ag3 0.0559(3) 0.0715(4) 0.0614(4) 0.0031(3) 0.0123(3) -0.0045(3)
Ag4 0.0432(3) 0.0553(3) 0.0673(4) 0.0093(3) 0.0014(3) 0.0033(2)
Ag5 0.0554(3) 0.0676(3) 0.0534(4) 0.0030(3) 0.0063(3) -0.0192(3)
Ag6 0.0445(3) 0.0635(3) 0.0569(4) 0.0072(3) -0.0006(2) -0.0033(2)
Ag7 0.0475(3) 0.0503(3) 0.0678(4) -0.0032(3) -0.0012(3) -0.0103(2)
Ag8 0.0677(4) 0.0597(3) 0.0472(3) 0.0008(2) 0.0012(3) -0.0036(3)
N11 0.047(3) 0.060(3) 0.060(4) -0.007(3) 0.006(3) -0.008(3)
N12 0.039(3) 0.054(3) 0.091(5) -0.015(3) 0.006(3) -0.011(3)
N21 0.072(4) 0.077(5) 0.111(6) 0.031(4) 0.041(4) 0.015(4)
N31 0.038(3) 0.057(4) 0.072(4) 0.002(3) -0.003(3) 0.008(3)
N32 0.050(3) 0.057(3) 0.070(4) -0.001(3) -0.005(3) -0.004(3)
N41 0.056(3) 0.039(3) 0.042(4) 0.002(3) -0.005(3) -0.002(2)
N42 0.058(3) 0.039(3) 0.042(3) 0.003(2) -0.002(3) -0.003(2)
N51 0.043(3) 0.076(4) 0.049(4) -0.005(3) -0.004(3) -0.003(3)
N52 0.048(3) 0.076(4) 0.047(4) -0.005(3) 0.001(3) -0.020(3)
N61 0.068(4) 0.039(3) 0.047(4) 0.001(3) -0.011(3) -0.010(3)
N62 0.058(3) 0.063(4) 0.051(4) 0.009(3) -0.002(3) -0.010(3)
N71 0.050(3) 0.061(3) 0.045(3) -0.004(3) 0.005(3) -0.013(3)
N72 0.043(3) 0.053(3) 0.068(4) -0.008(3) 0.005(3) -0.008(3)
N81 0.065(4) 0.072(4) 0.062(4) 0.008(3) 0.014(3) -0.025(3)
N82 0.076(4) 0.090(5) 0.067(4) 0.038(4) -0.009(3) -0.035(4)
O11 0.052(3) 0.055(3) 0.067(3) 0.001(2) 0.005(3) 0.003(2)
O21 0.057(3) 0.072(3) 0.074(4) -0.008(3) 0.019(3) -0.001(3)
O31 0.062(3) 0.049(3) 0.067(3) -0.003(2) -0.006(3) 0.011(2)
O41 0.068(3) 0.051(3) 0.058(3) -0.009(2) 0.017(2) -0.017(2)
O51 0.066(3) 0.061(3) 0.053(3) -0.007(2) -0.013(3) 0.004(2)
O61 0.052(3) 0.066(3) 0.056(3) -0.008(2) 0.007(2) -0.012(2)
O71 0.055(3) 0.066(3) 0.043(3) 0.001(2) 0.005(2) 0.002(2)
O81 0.062(3) 0.061(3) 0.084(4) -0.005(3) 0.024(3) -0.025(3)
S1 0.0506(10) 0.0455(9) 0.0707(13) -0.0055(8) 0.0136(9) -0.0103(7)
S2 0.0658(12) 0.0636(11) 0.0720(14) 0.0170(10) 0.0122(10) 0.0119(9)
S3 0.0494(10) 0.0548(10) 0.0675(13) -0.0075(9) 0.0010(9) 0.0056(8)
S4 0.0511(9) 0.0417(8) 0.0503(11) -0.0022(7) 0.0032(8) 0.0002(7)
S5 0.0488(10) 0.0574(10) 0.0558(11) -0.0025(8) 0.0020(8) -0.0127(8)
S6 0.0570(10) 0.0542(10) 0.0486(11) 0.0015(8) 0.0005(8) -0.0059(8)
S7 0.0472(9) 0.0578(10) 0.0575(11) -0.0050(8) 0.0089(8) -0.0132(8)
S8 0.0625(11) 0.0623(11) 0.0562(12) 0.0115(9) 0.0040(9) -0.0040(9)

loop_
_atom_type_symbol
_atom_type_description
_atom_type_scat_dispersion_real
_atom_type_scat_dispersion_imag
_atom_type_scat_source
C C 0.0033 0.0016 'International Tables Vol C Tables 4.2.6.8 and 6.1.1.4'
H H 0.0000 0.0000 'International Tables Vol C Tables 4.2.6.8 and 6.1.1.4'
Ag Ag -0.8971 1.1015 'International Tables Vol C Tables 4.2.6.8 and 6.1.1.4'
N N 0.0061 0.0033 'International Tables Vol C Tables 4.2.6.8 and 6.1.1.4'
O O 0.0106 0.0060 'International Tables Vol C Tables 4.2.6.8 and 6.1.1.4'
S S 0.1246 0.1234 'International Tables Vol C Tables 4.2.6.8 and 6.1.1.4'

loop_
_geom_angle_atom_site_label_1
_geom_angle_atom_site_label_2
_geom_angle_atom_site_label_3
_geom_angle
_geom_angle_site_symmetry_1
_geom_angle_site_symmetry_3
_geom_angle_publ_flag
N11 C11 N12 118.6(6) . . ?
N11 C11 S1 125.0(5) . . ?
N12 C11 S1 116.0(5) . . ?
O11 C12 N11 125.5(6) . . ?
O11 C12 C13 119.4(6) . . ?
N11 C12 C13 115.0(6) . . ?
C18 C13 C14 118.0(7) . . ?
C18 C13 C12 120.7(7) . . ?
C14 C13 C12 121.3(6) . . ?
C13 C14 C15 121.2(8) . . ?
C13 C14 H14 119.4 . . ?
C15 C14 H14 119.4 . . ?
C14 C15 C16 119.0(9) . . ?
C14 C15 H15 120.5 . . ?
C16 C15 H15 120.5 . . ?
C17 C16 C15 119.8(8) . . ?
C17 C16 H16 120.1 . . ?
C15 C16 H16 120.1 . . ?
C16 C17 C18 121.4(8) . . ?
C16 C17 H17 119.3 . . ?
C18 C17 H17 119.3 . . ?
C13 C18 C17 120.5(8) . . ?
C13 C18 H18 119.7 . . ?
C17 C18 H18 119.7 . . ?
N12 C19 C110 112.4(6) . . ?
N21 C21 N22A 118.1(9) . . ?
N21 C21 N22B 113.5(10) . . ?
N22A C21 N22B 27.0(9) . . ?
N21 C21 S2 128.6(6) . . ?
N22A C21 S2 113.0(9) . . ?
N22B C21 S2 114.3(9) . . ?
O21 C22 N21 126.3(7) . . ?
O21 C22 C23 118.0(7) . . ?
N21 C22 C23 115.6(7) . . ?
C24 C23 C28 119.3(7) . . ?
C24 C23 C22 119.3(7) . . ?
C28 C23 C22 121.4(7) . . ?
C23 C24 C25 120.9(8) . . ?
C23 C24 H24 119.6 . . ?
C25 C24 H24 119.6 . . ?
C26 C25 C24 121.7(10) . . ?
C26 C25 H25 119.2 . . ?
C24 C25 H25 119.2 . . ?
C25 C26 C27 119.7(10) . . ?
C25 C26 H26 120.2 . . ?
C27 C26 H26 120.2 . . ?
C26 C27 C28 121.4(9) . . ?
C26 C27 H27 119.3 . . ?
C28 C27 H27 119.3 . . ?
C23 C28 C27 117.1(9) . . ?
C23 C28 H28 121.5 . . ?
C27 C28 H28 121.5 . . ?
N31 C31 N32 117.9(6) . . ?
N31 C31 S3 124.5(5) . . ?
N32 C31 S3 117.4(5) . . ?
O31 C32 N31 125.3(6) . . ?
O31 C32 C33 118.9(6) . . ?
N31 C32 C33 115.7(6) . . ?
C38 C33 C34 119.2(7) . . ?
C38 C33 C32 119.6(7) . . ?
C34 C33 C32 121.0(7) . . ?
C35 C34 C33 120.6(9) . . ?
C35 C34 H34 119.7 . . ?
C33 C34 H34 119.7 . . ?
C34 C35 C36 119.2(9) . . ?
C34 C35 H35 120.4 . . ?
C36 C35 H35 120.4 . . ?
C37 C36 C35 118.6(8) . . ?
C37 C36 H36 120.7 . . ?
C35 C36 H36 120.7 . . ?
C36 C37 C38 121.8(9) . . ?
C36 C37 H37 119.1 . . ?
C38 C37 H37 119.1 . . ?
C33 C38 C37 120.4(8) . . ?
C33 C38 H38 119.8 . . ?
C37 C38 H38 119.8 . . ?
N32 C39 C310 109.5(6) . . ?
N41 C41 N42 116.3(5) . . ?
N41 C41 S4 127.1(5) . . ?
N42 C41 S4 116.3(5) . . ?
O41 C42 N41 127.3(6) . . ?
O41 C42 C43 117.0(6) . . ?
N41 C42 C43 115.4(5) . . ?
C44 C43 C48 119.4(6) . . ?
C44 C43 C42 120.2(6) . . ?
C48 C43 C42 120.4(6) . . ?
C43 C44 C45 120.8(6) . . ?
C43 C44 H44 119.6 . . ?
C45 C44 H44 119.6 . . ?
C44 C45 C46 120.0(7) . . ?
C44 C45 H45 120.0 . . ?
C46 C45 H45 120.0 . . ?
C47 C46 C45 119.9(7) . . ?
C47 C46 H46 120.1 . . ?
C45 C46 H46 120.1 . . ?
C46 C47 C48 119.9(7) . . ?
C46 C47 H47 120.0 . . ?
C48 C47 H47 120.0 . . ?
C47 C48 C43 120.0(6) . . ?
C47 C48 H48 120.0 . . ?
C43 C48 H48 120.0 . . ?
N42 C49 C410 113.3(5) . . ?
N51 C51 N52 117.0(6) . . ?
N51 C51 S5 125.7(5) . . ?
N52 C51 S5 116.9(5) . . ?
O51 C52 N51 126.9(6) . . ?
O51 C52 C53 118.7(6) . . ?
N51 C52 C53 114.1(6) . . ?
C58 C53 C54 120.1(7) . . ?
C58 C53 C52 121.7(6) . . ?
C54 C53 C52 118.3(6) . . ?
C55 C54 C53 118.1(7) . . ?
C55 C54 H54 121.0 . . ?
C53 C54 H54 121.0 . . ?
C56 C55 C54 121.0(8) . . ?
C56 C55 H55 119.5 . . ?
C54 C55 H55 119.5 . . ?
C57 C56 C55 120.6(8) . . ?
C57 C56 H56 119.7 . . ?
C55 C56 H56 119.7 . . ?
C56 C57 C58 119.2(8) . . ?
C56 C57 H57 120.4 . . ?
C58 C57 H57 120.4 . . ?
C57 C58 C53 121.1(8) . . ?
C57 C58 H58 119.4 . . ?
C53 C58 H58 119.4 . . ?
N52 C59 C510 111.7(6) . . ?
N61 C61 N62 116.6(6) . . ?
N61 C61 S6 126.5(5) . . ?
N62 C61 S6 116.7(6) . . ?
O61 C62 N61 125.9(6) . . ?
O61 C62 C63 118.5(6) . . ?
N61 C62 C63 115.4(6) . . ?
C68 C63 C64 118.0(6) . . ?
C68 C63 C62 122.8(6) . . ?
C64 C63 C62 119.1(6) . . ?
C65 C64 C63 120.0(7) . . ?
C65 C64 H64 120.0 . . ?
C63 C64 H64 120.0 . . ?
C66 C65 C64 120.4(7) . . ?
C66 C65 H65 119.8 . . ?
C64 C65 H65 119.8 . . ?
C67 C66 C65 119.8(7) . . ?
C67 C66 H66 120.1 . . ?
C65 C66 H66 120.1 . . ?
C68 C67 C66 120.0(7) . . ?
C68 C67 H67 120.0 . . ?
C66 C67 H67 120.0 . . ?
C67 C68 C63 121.7(7) . . ?
C67 C68 H68 119.1 . . ?
C63 C68 H68 119.1 . . ?
N71 C71 N72 116.8(6) . . ?
N71 C71 S7 126.2(5) . . ?
N72 C71 S7 116.9(5) . . ?
O71 C72 N71 125.5(6) . . ?
O71 C72 C73 120.4(6) . . ?
N71 C72 C73 113.8(6) . . ?
C78 C73 C74 117.5(7) . . ?
C78 C73 C72 123.1(6) . . ?
C74 C73 C72 119.4(6) . . ?
C75 C74 C73 120.6(8) . . ?
C75 C74 H74 119.7 . . ?
C73 C74 H74 119.7 . . ?
C76 C75 C74 120.6(8) . . ?
C76 C75 H75 119.7 . . ?
C74 C75 H75 119.7 . . ?
C75 C76 C77 121.1(8) . . ?
C75 C76 H76 119.4 . . ?
C77 C76 H76 119.4 . . ?
C76 C77 C78 118.9(9) . . ?
C76 C77 H77 120.6 . . ?
C78 C77 H77 120.6 . . ?
C73 C78 C77 121.3(8) . . ?
C73 C78 H78 119.4 . . ?
C77 C78 H78 119.4 . . ?
710A C79 N72 112.5(7) . . ?
710A C79 710B 50.4(7) . . ?
N72 C79 710B 112.4(7) . . ?
N82 C81 N81 118.8(7) . . ?
N82 C81 S8 116.5(7) . . ?
N81 C81 S8 124.4(6) . . ?
O81 C82 N81 125.6(7) . . ?
O81 C82 C83 118.8(7) . . ?
N81 C82 C83 115.5(7) . . ?
C84 C83 C88 117.7(8) . . ?
C84 C83 C82 121.1(7) . . ?
C88 C83 C82 121.2(8) . . ?
C83 C84 C85 121.3(8) . . ?
C83 C84 H84 119.3 . . ?
C85 C84 H84 119.3 . . ?
C86 C85 C84 122.9(10) . . ?
C86 C85 H85 118.6 . . ?
C84 C85 H85 118.6 . . ?
C87 C86 C85 117.1(11) . . ?
C87 C86 H86 121.4 . . ?
C85 C86 H86 121.4 . . ?
C86 C87 C88 122.7(10) . . ?
C86 C87 H87 118.7 . . ?
C88 C87 H87 118.7 . . ?
C83 C88 C87 118.1(9) . . ?
C83 C88 H88 120.9 . . ?
C87 C88 H88 120.9 . . ?
C19 C110 C111 108.4(6) . . ?
C112 C111 C110 110.8(7) . . ?
N12 C113 C114 112.2(6) . . ?
C115 C114 C113 107.9(6) . . ?
C114 C115 C116 113.4(7) . . ?
C21 N22A C213 123.0(13) . . ?
211A 210A 29A 126(3) . . ?
210A 211A 212A 118(4) . . ?
C21 N22B 29B 117.9(14) . . ?
C21 N22B C213 118.8(14) . . ?
29B N22B C213 110.6(14) . . ?
N22B 29B 211B 166(2) . . ?
212B 211B 29B 117(4) . . ?
212B 212B 211B 102(6) 3_765 . ?
N22A C213 N22B 23.1(8) . . ?
N22A C213 C214 114.9(13) . . ?
N22B C213 C214 91.8(12) . . ?
215B C214 C213 141(2) . . ?
215B C214 215A 80(3) . . ?
C213 C214 215A 94(2) . . ?
215B C216 215A 74(3) . . ?
C214 215A C216 79(3) . . ?
C214 215B C216 104(4) . . ?
C311 C310 C39 106.9(8) . . ?
C310 C311 312B 106.1(9) . . ?
C310 C311 312A 119(3) . . ?
312B C311 312A 58(3) . . ?
314B C313 N32 110.1(9) . . ?
314B C313 314A 22.8(8) . . ?
N32 C313 314A 104.1(8) . . ?
C315 314A C313 88.1(11) . . ?
C313 314B C315 116.1(13) . . ?
316B C315 316A 38(2) . . ?
316B C315 314B 115(2) . . ?
316A C315 314B 109.7(15) . . ?
316B C315 314A 111(2) . . ?
316A C315 314A 87.5(15) . . ?
314B C315 314A 31.7(8) . . ?
C49 C410 C411 114.4(6) . . ?
C410 C411 C412 110.6(7) . . ?
N42 413A 414A 113.9(18) . . ?
415A 414A 413A 99(2) . . ?
414A 415A 416A 128(3) . . ?
N42 413B 414B 106.7(9) . . ?
415B 414B 413B 107.3(9) . . ?
416B 415B 414B 109.4(11) . . ?
C59 C510 C511 106.8(7) . . ?
512B C511 C510 117(2) . . ?
512B C511 512A 8(2) . . ?
C510 C511 512A 108.7(10) . . ?
N52 C513 514A 113.4(8) . . ?
N52 C513 514B 103.0(15) . . ?
514A C513 514B 21.5(15) . . ?
C515 514A C513 114.6(9) . . ?
C513 514B C515 97(3) . . ?
514A C515 516A 104.7(14) . . ?
514A C515 516B 116.0(11) . . ?
516A C515 516B 23.5(9) . . ?
514A C515 514B 17.8(12) . . ?
516A C515 514B 98.3(18) . . ?
516B C515 514B 115.5(15) . . ?
610B C69 N62 113.9(9) . . ?
610B C69 610A 17.9(10) . . ?
N62 C69 610A 107.9(10) . . ?
C69 610A 611A 87.6(17) . . ?
612A 611A 610A 97.0(17) . . ?
C69 610B 612B 119.4(14) . . ?
611B 612B 610B 93(3) . . ?
N62 C613 C614 114.0(6) . . ?
C615 C614 C613 113.8(7) . . ?
C614 C615 616A 103(2) . . ?
C614 C615 616B 121(3) . . ?
616A C615 616B 18.9(13) . . ?
C79 710A 711A 112.4(12) . . ?
712A 711A 710A 108.2(17) . . ?
711B 710B C79 112.1(12) . . ?
712B 711B 710B 105.2(16) . . ?
N72 C713 714A 111.1(8) . . ?
N72 C713 714B 112.9(7) . . ?
714A C713 714B 33.4(8) . . ?
715A 714A C713 112.6(16) . . ?
714A 715A 716A 116.0(19) . . ?
715B 714B C713 108.1(12) . . ?
714B 715B 716B 111.5(15) . . ?
N82 89A 810A 114.2(15) . . ?
811A 810A 89A 105.0(16) . . ?
812A 811A 810A 136(2) . . ?
810B 89B N82 101.8(11) . . ?
89B 810B 811B 100.0(13) . . ?
812B 811B 810B 118(2) . . ?
N82 813A 814A 78.9(17) . . ?
N82 813B 814B 129.3(17) . . ?
815B 814B 813B 135(3) . . ?
814B 815B 816B 141(3) . . ?
O41 Ag1 S1 123.24(11) . . ?
O41 Ag1 S4 87.85(11) . . ?
S1 Ag1 S4 148.63(6) . . ?
O41 Ag1 Ag4 79.11(11) . . ?
S1 Ag1 Ag4 131.45(5) . . ?
S4 Ag1 Ag4 51.98(4) . . ?
O41 Ag1 Ag2 113.98(12) . . ?
S1 Ag1 Ag2 51.89(5) . . ?
S4 Ag1 Ag2 123.10(4) . . ?
Ag4 Ag1 Ag2 80.10(2) . . ?
O11 Ag2 S2 122.94(13) . . ?
O11 Ag2 S1 92.26(13) . . ?
S2 Ag2 S1 143.37(7) . . ?
O11 Ag2 Ag3 123.99(11) . . ?
S2 Ag2 Ag3 53.10(5) . . ?
S1 Ag2 Ag3 117.63(5) . . ?
O11 Ag2 Ag1 87.89(12) . . ?
S2 Ag2 Ag1 131.81(5) . . ?
S1 Ag2 Ag1 50.41(4) . . ?
Ag3 Ag2 Ag1 79.37(3) . . ?
O21 Ag3 S3 123.86(13) . . ?
O21 Ag3 S2 87.39(13) . . ?
S3 Ag3 S2 148.03(6) . . ?
O21 Ag3 Ag2 84.39(13) . . ?
S3 Ag3 Ag2 130.88(5) . . ?
S2 Ag3 Ag2 50.60(5) . . ?
O21 Ag3 Ag4 123.38(13) . . ?
S3 Ag3 Ag4 52.43(5) . . ?
S2 Ag3 Ag4 118.75(5) . . ?
Ag2 Ag3 Ag4 78.67(3) . . ?
O31 Ag4 S4 133.11(13) . . ?
O31 Ag4 S3 88.61(13) . . ?
S4 Ag4 S3 138.27(6) . . ?
O31 Ag4 Ag1 115.30(12) . . ?
S4 Ag4 Ag1 53.17(4) . . ?
S3 Ag4 Ag1 116.07(5) . . ?
O31 Ag4 Ag3 74.40(12) . . ?
S4 Ag4 Ag3 130.98(5) . . ?
S3 Ag4 Ag3 49.80(4) . . ?
Ag1 Ag4 Ag3 79.40(3) . . ?
O81 Ag5 S5 124.67(12) . . ?
O81 Ag5 S8 88.70(12) . . ?
S5 Ag5 S8 146.26(6) . . ?
O81 Ag5 Ag8 84.00(12) . . ?
S5 Ag5 Ag8 129.66(5) . . ?
S8 Ag5 Ag8 50.33(5) . . ?
O81 Ag5 Ag6 122.02(13) . . ?
S5 Ag5 Ag6 52.23(5) . . ?
S8 Ag5 Ag6 117.25(5) . . ?
Ag8 Ag5 Ag6 77.76(2) . . ?
O51 Ag6 S6 129.75(12) . . ?
O51 Ag6 S5 88.56(12) . . ?
S6 Ag6 S5 141.56(6) . . ?
O51 Ag6 Ag7 116.11(11) . . ?
S6 Ag6 Ag7 52.89(5) . . ?
S5 Ag6 Ag7 118.47(5) . . ?
O51 Ag6 Ag5 75.82(12) . . ?
S6 Ag6 Ag5 132.58(5) . . ?
S5 Ag6 Ag5 50.27(4) . . ?
Ag7 Ag6 Ag5 80.75(3) . . ?
O61 Ag7 S7 123.90(12) . . ?
O61 Ag7 S6 89.33(12) . . ?
S7 Ag7 S6 146.31(6) . . ?
O61 Ag7 Ag6 81.57(11) . . ?
S7 Ag7 Ag6 130.85(5) . . ?
S6 Ag7 Ag6 52.10(5) . . ?
O61 Ag7 Ag8 117.00(12) . . ?
S7 Ag7 Ag8 52.08(5) . . ?
S6 Ag7 Ag8 121.24(5) . . ?
Ag6 Ag7 Ag8 79.36(2) . . ?
O71 Ag8 S8 121.95(12) . . ?
O71 Ag8 S7 91.49(12) . . ?
S8 Ag8 S7 145.16(7) . . ?
O71 Ag8 Ag5 123.19(11) . . ?
S8 Ag8 Ag5 52.70(5) . . ?
S7 Ag8 Ag5 119.09(5) . . ?
O71 Ag8 Ag7 87.02(11) . . ?
S8 Ag8 Ag7 132.57(5) . . ?
S7 Ag8 Ag7 50.48(4) . . ?
Ag5 Ag8 Ag7 80.36(3) . . ?
C11 N11 C12 129.6(6) . . ?
C11 N12 C19 123.8(6) . . ?
C11 N12 C113 118.2(6) . . ?
C19 N12 C113 117.0(5) . . ?
C21 N21 C22 126.6(7) . . ?
C31 N31 C32 128.0(6) . . ?
C31 N32 C313 124.5(6) . . ?
C31 N32 C39 119.3(6) . . ?
C313 N32 C39 116.1(6) . . ?
C41 N41 C42 128.1(5) . . ?
C41 N42 413B 126.0(7) . . ?
C41 N42 C49 120.2(5) . . ?
413B N42 C49 113.8(7) . . ?
C41 N42 413A 119.4(10) . . ?
413B N42 413A 14.9(11) . . ?
C49 N42 413A 118.2(10) . . ?
C51 N51 C52 128.5(6) . . ?
C51 N52 C513 124.2(6) . . ?
C51 N52 C59 118.1(6) . . ?
C513 N52 C59 117.6(5) . . ?
C61 N61 C62 128.3(5) . . ?
C61 N62 C613 119.2(6) . . ?
C61 N62 C69 123.7(6) . . ?
C613 N62 C69 116.6(6) . . ?
C71 N71 C72 129.1(6) . . ?
C71 N72 C79 120.3(5) . . ?
C71 N72 C713 122.5(6) . . ?
C79 N72 C713 116.9(5) . . ?
C81 N81 C82 128.0(6) . . ?
C81 N82 89A 128.3(11) . . ?
C81 N82 813B 126.8(8) . . ?
89A N82 813B 104.8(11) . . ?
C81 N82 89B 110.4(8) . . ?
89A N82 89B 21.5(8) . . ?
813B N82 89B 122.1(9) . . ?
C81 N82 813A 114.0(10) . . ?
89A N82 813A 114.3(12) . . ?
813B N82 813A 19.8(9) . . ?
89B N82 813A 134.8(10) . . ?
C12 O11 Ag2 117.3(4) . . ?
C22 O21 Ag3 121.6(4) . . ?
C32 O31 Ag4 124.6(4) . . ?
C42 O41 Ag1 124.4(4) . . ?
C52 O51 Ag6 124.0(4) . . ?
C62 O61 Ag7 121.2(4) . . ?
C72 O71 Ag8 119.1(4) . . ?
C82 O81 Ag5 121.5(4) . . ?
C11 S1 Ag1 105.1(2) . . ?
C11 S1 Ag2 98.5(2) . . ?
Ag1 S1 Ag2 77.70(5) . . ?
C21 S2 Ag2 100.9(3) . . ?
C21 S2 Ag3 103.2(3) . . ?
Ag2 S2 Ag3 76.30(6) . . ?
C31 S3 Ag3 104.2(2) . . ?
C31 S3 Ag4 94.5(2) . . ?
Ag3 S3 Ag4 77.76(6) . . ?
C41 S4 Ag4 103.9(2) . . ?
C41 S4 Ag1 102.0(2) . . ?
Ag4 S4 Ag1 74.85(5) . . ?
C51 S5 Ag5 105.2(2) . . ?
C51 S5 Ag6 96.8(2) . . ?
Ag5 S5 Ag6 77.50(5) . . ?
C61 S6 Ag6 102.4(2) . . ?
C61 S6 Ag7 99.8(2) . . ?
Ag6 S6 Ag7 75.01(5) . . ?
C71 S7 Ag7 104.7(2) . . ?
C71 S7 Ag8 99.1(2) . . ?
Ag7 S7 Ag8 77.44(5) . . ?
C81 S8 Ag8 103.1(3) . . ?
C81 S8 Ag5 101.0(3) . . ?
Ag8 S8 Ag5 76.97(5) . . ?

loop_
_geom_bond_atom_site_label_1
_geom_bond_atom_site_label_2
_geom_bond_distance
_geom_bond_site_symmetry_2
_geom_bond_publ_flag
C11 N11 1.315(8) . ?
C11 N12 1.352(8) . ?
C11 S1 1.783(7) . ?
C12 O11 1.249(8) . ?
C12 N11 1.338(8) . ?
C12 C13 1.466(9) . ?
C13 C18 1.375(9) . ?
C13 C14 1.384(10) . ?
C14 C15 1.389(11) . ?
C14 H14 0.9500 . ?
C15 C16 1.399(13) . ?
C15 H15 0.9500 . ?
C16 C17 1.328(12) . ?
C16 H16 0.9500 . ?
C17 C18 1.393(10) . ?
C17 H17 0.9500 . ?
C18 H18 0.9500 . ?
C19 N12 1.479(8) . ?
C19 C110 1.548(10) . ?
C21 N21 1.296(10) . ?
C21 N22A 1.373(17) . ?
C21 N22B 1.392(19) . ?
C21 S2 1.779(9) . ?
C22 O21 1.249(8) . ?
C22 N21 1.337(9) . ?
C22 C23 1.480(10) . ?
C23 C24 1.355(10) . ?
C23 C28 1.390(10) . ?
C24 C25 1.385(11) . ?
C24 H24 0.9500 . ?
C25 C26 1.313(12) . ?
C25 H25 0.9500 . ?
C26 C27 1.348(14) . ?
C26 H26 0.9500 . ?
C27 C28 1.434(13) . ?
C27 H27 0.9500 . ?
C28 H28 0.9500 . ?
C31 N31 1.323(8) . ?
C31 N32 1.335(8) . ?
C31 S3 1.752(6) . ?
C32 O31 1.239(8) . ?
C32 N31 1.336(8) . ?
C32 C33 1.476(9) . ?
C33 C38 1.365(10) . ?
C33 C34 1.373(10) . ?
C34 C35 1.366(11) . ?
C34 H34 0.9500 . ?
C35 C36 1.423(14) . ?
C35 H35 0.9500 . ?
C36 C37 1.330(13) . ?
C36 H36 0.9500 . ?
C37 C38 1.367(10) . ?
C37 H37 0.9500 . ?
C38 H38 0.9500 . ?
C39 N32 1.496(9) . ?
C39 C310 1.586(12) . ?
C41 N41 1.313(8) . ?
C41 N42 1.343(7) . ?
C41 S4 1.774(6) . ?
C42 O41 1.242(7) . ?
C42 N41 1.341(8) . ?
C42 C43 1.518(9) . ?
C43 C44 1.366(8) . ?
C43 C48 1.392(8) . ?
C44 C45 1.375(9) . ?
C44 H44 0.9500 . ?
C45 C46 1.386(10) . ?
C45 H45 0.9500 . ?
C46 C47 1.370(10) . ?
C46 H46 0.9500 . ?
C47 C48 1.387(9) . ?
C47 H47 0.9500 . ?
C48 H48 0.9500 . ?
C49 N42 1.489(8) . ?
C49 C410 1.522(9) . ?
C51 N51 1.303(8) . ?
C51 N52 1.351(8) . ?
C51 S5 1.768(7) . ?
C52 O51 1.239(7) . ?
C52 N51 1.342(8) . ?
C52 C53 1.507(9) . ?
C53 C58 1.367(9) . ?
C53 C54 1.376(9) . ?
C54 C55 1.376(10) . ?
C54 H54 0.9500 . ?
C55 C56 1.361(12) . ?
C55 H55 0.9500 . ?
C56 C57 1.355(12) . ?
C56 H56 0.9500 . ?
C57 C58 1.356(10) . ?
C57 H57 0.9500 . ?
C58 H58 0.9500 . ?
C59 N52 1.482(9) . ?
C59 C510 1.543(11) . ?
C61 N61 1.306(8) . ?
C61 N62 1.347(8) . ?
C61 S6 1.775(7) . ?
C62 O61 1.248(7) . ?
C62 N61 1.313(8) . ?
C62 C63 1.479(9) . ?
C63 C68 1.382(9) . ?
C63 C64 1.390(9) . ?
C64 C65 1.385(10) . ?
C64 H64 0.9500 . ?
C65 C66 1.374(10) . ?
C65 H65 0.9500 . ?
C66 C67 1.368(10) . ?
C66 H66 0.9500 . ?
C67 C68 1.364(10) . ?
C67 H67 0.9500 . ?
C68 H68 0.9500 . ?
C71 N71 1.306(8) . ?
C71 N72 1.350(8) . ?
C71 S7 1.777(7) . ?
C72 O71 1.226(7) . ?
C72 N71 1.360(8) . ?
C72 C73 1.478(9) . ?
C73 C78 1.374(10) . ?
C73 C74 1.386(9) . ?
C74 C75 1.372(10) . ?
C74 H74 0.9500 . ?
C75 C76 1.327(11) . ?
C75 H75 0.9500 . ?
C76 C77 1.366(12) . ?
C76 H76 0.9500 . ?
C77 C78 1.382(11) . ?
C77 H77 0.9500 . ?
C78 H78 0.9500 . ?
C79 710A 1.425(14) . ?
C79 N72 1.473(9) . ?
C79 710B 1.618(16) . ?
C81 N82 1.324(9) . ?
C81 N81 1.330(9) . ?
C81 S8 1.776(8) . ?
C82 O81 1.231(8) . ?
C82 N81 1.343(9) . ?
C82 C83 1.514(11) . ?
C83 C84 1.347(11) . ?
C83 C88 1.396(11) . ?
C84 C85 1.380(11) . ?
C84 H84 0.9500 . ?
C85 C86 1.340(13) . ?
C85 H85 0.9500 . ?
C86 C87 1.332(15) . ?
C86 H86 0.9500 . ?
C87 C88 1.431(14) . ?
C87 H87 0.9500 . ?
C88 H88 0.9500 . ?
C110 C111 1.559(11) . ?
C111 C112 1.542(13) . ?
C113 N12 1.502(9) . ?
C113 C114 1.536(10) . ?
C114 C115 1.528(11) . ?
C115 C116 1.541(11) . ?
N22A C213 1.592(19) . ?
29A 210A 1.71(4) . ?
210A 211A 1.51(4) . ?
211A 212A 1.52(5) . ?
N22B 29B 1.54(3) . ?
N22B C213 1.63(2) . ?
29B 211B 1.95(6) . ?
211B 212B 1.69(7) . ?
212B 212B 1.28(9) 3_765 ?
C213 C214 1.64(2) . ?
C214 215B 1.39(5) . ?
C214 215A 1.73(5) . ?
C216 215B 1.49(5) . ?
C216 215A 1.82(5) . ?
C310 C311 1.530(13) . ?
C311 312B 1.547(18) . ?
C311 312A 1.60(8) . ?
C313 314B 1.445(18) . ?
C313 N32 1.460(10) . ?
C313 314A 2.02(2) . ?
314A C315 1.65(2) . ?
314B C315 1.57(2) . ?
C315 316B 1.45(4) . ?
C315 316A 1.56(3) . ?
C410 C411 1.540(11) . ?
C411 C412 1.574(12) . ?
413A N42 1.50(2) . ?
413A 414A 1.68(4) . ?
414A 415A 1.58(4) . ?
415A 416A 1.79(10) . ?
413B N42 1.467(15) . ?
413B 414B 1.586(16) . ?
414B 415B 1.576(16) . ?
415B 416B 1.49(2) . ?
C510 C511 1.552(13) . ?
C511 512B 1.16(6) . ?
C511 512A 1.72(4) . ?
C513 N52 1.470(9) . ?
C513 514A 1.556(14) . ?
C513 514B 1.61(3) . ?
514A C515 1.464(16) . ?
514B C515 1.79(5) . ?
C515 516A 1.60(2) . ?
C515 516B 1.61(2) . ?
C69 610B 1.459(18) . ?
C69 N62 1.494(9) . ?
C69 610A 1.77(3) . ?
610A 611A 1.80(3) . ?
611A 612A 1.59(4) . ?
610B 612B 1.84(4) . ?
611B 612B 1.59(7) . ?
C613 N62 1.492(9) . ?
C613 C614 1.543(10) . ?
C614 C615 1.526(11) . ?
C615 616A 1.60(2) . ?
C615 616B 1.61(3) . ?
710A 711A 1.54(2) . ?
711A 712A 1.49(3) . ?
710B 711B 1.61(3) . ?
711B 712B 1.53(3) . ?
C713 N72 1.482(8) . ?
C713 714A 1.539(19) . ?
C713 714B 1.609(17) . ?
714A 715A 1.44(3) . ?
715A 716A 1.58(3) . ?
714B 715B 1.49(2) . ?
715B 716B 1.50(3) . ?
89A N82 1.337(17) . ?
89A 810A 1.61(3) . ?
810A 811A 1.59(3) . ?
811A 812A 1.31(4) . ?
89B 810B 1.58(2) . ?
89B N82 1.650(17) . ?
810B 811B 1.69(3) . ?
811B 812B 1.00(3) . ?
813A N82 1.79(3) . ?
813A 814A 1.99(4) . ?
813B N82 1.353(14) . ?
813B 814B 1.45(2) . ?
814B 815B 1.24(3) . ?
815B 816B 1.45(2) . ?
Ag1 O41 2.359(4) . ?
Ag1 S1 2.4064(16) . ?
Ag1 S4 2.4616(17) . ?
Ag1 Ag4 2.9687(9) . ?
Ag1 Ag2 3.0510(9) . ?
Ag2 O11 2.316(5) . ?
Ag2 S2 2.399(2) . ?
Ag2 S1 2.457(2) . ?
Ag2 Ag3 3.0161(10) . ?
Ag3 O21 2.354(4) . ?
Ag3 S3 2.4190(18) . ?
Ag3 S2 2.482(2) . ?
Ag3 Ag4 3.0949(9) . ?
Ag4 O31 2.312(4) . ?
Ag4 S4 2.4230(19) . ?
Ag4 S3 2.510(2) . ?
Ag5 O81 2.342(5) . ?
Ag5 S5 2.4266(17) . ?
Ag5 S8 2.4819(19) . ?
Ag5 Ag8 3.0398(10) . ?
Ag5 Ag6 3.0806(9) . ?
Ag6 O51 2.332(4) . ?
Ag6 S6 2.4304(19) . ?
Ag6 S5 2.4944(19) . ?
Ag6 Ag7 2.9752(10) . ?
Ag7 O61 2.345(4) . ?
Ag7 S7 2.4034(17) . ?
Ag7 S6 2.4562(18) . ?
Ag7 Ag8 3.0413(9) . ?
Ag8 O71 2.324(4) . ?
Ag8 S8 2.402(2) . ?
Ag8 S7 2.4581(19) . ?

loop_
_geom_torsion_atom_site_label_1
_geom_torsion_atom_site_label_2
_geom_torsion_atom_site_label_3
_geom_torsion_atom_site_label_4
_geom_torsion
_geom_torsion_site_symmetry_1
_geom_torsion_site_symmetry_2
_geom_torsion_site_symmetry_3
_geom_torsion_site_symmetry_4
_geom_torsion_publ_flag
O11 C12 N11 C11 -26.3(10) . . . . ?
S1 C11 N11 C12 -41.2(9) . . . . ?
O21 C22 N21 C21 26.9(14) . . . . ?
S2 C21 N21 C22 34.0(15) . . . . ?
O31 C32 N31 C31 -19.1(11) . . . . ?
S3 C31 N31 C32 -46.8(10) . . . . ?
O41 C42 N41 C41 22.8(10) . . . . ?
S4 C41 N41 C42 34.0(9) . . . . ?
O51 C52 N51 C51 20.9(11) . . . . ?
S5 C51 N51 C52 40.5(10) . . . . ?
O61 C62 N61 C61 -23.7(11) . . . . ?
S6 C61 N61 C62 -40.5(10) . . . . ?
O71 C72 N71 C71 25.4(10) . . . . ?
S7 C71 N71 C72 39.9(10) . . . . ?
O81 C82 N81 C81 -19.9(12) . . . . ?
S8 C81 N81 C82 -44.5(11) . . . . ?
